data_2227533
loop_
_publ_author_name
'Wen, Ji-Feng'
'Yin, Wen-Zhe'
'Qiao, Ya-Xian'

_publ_section_title
;
 Diaquabis[1-ethyl-6-fluoro-4-oxo-7-(piperazin-1-yl)-1,4-dihydroquinoline-3-carboxylato]magnesium(II)
 hexahydrate
;
_journal_coeditor_code HB5638
_journal_issue 11
_journal_name_full 'Acta Crystallographica Section E'
_journal_page_first m1388
_journal_paper_doi 10.1107/S1600536810039437
_journal_volume 66
_journal_year 2010
_chemical_formula_iupac '[Mg (C16 H17 F N3 O3)2 (H2 O)2] , 6H2 O'
_chemical_formula_moiety 'C32 H38 F2 Mg N6 O8, 6(H2 O)'
_chemical_formula_sum 'C32 H50 F2 Mg N6 O14'
_chemical_formula_weight 805.09
_chemical_name_systematic
;
Diaquabis[1-ethyl-6-fluoro-4-oxo-7-(piperazin-1-yl)-1,4-dihydroquinoline-\
3-carboxylato]magnesium(II) hexahydrate
;
_space_group_IT_number 2
_symmetry_cell_setting triclinic
_symmetry_space_group_name_Hall '-P 1'
_symmetry_space_group_name_H-M 'P -1'
_atom_sites_solution_hydrogens geom
_atom_sites_solution_primary direct
_atom_sites_solution_secondary difmap
_audit_creation_method SHELXL-97
_cell_angle_alpha 112.06(3)
_cell_angle_beta 97.59(3)
_cell_angle_gamma 93.74(3)
_cell_formula_units_Z 1
_cell_length_a 5.0944(10)
_cell_length_b 13.785(3)
_cell_length_c 14.351(3)
_cell_measurement_reflns_used 3203
_cell_measurement_temperature 295(2)
_cell_measurement_theta_max 25.00
_cell_measurement_theta_min 3.11
_cell_volume 918.6(4)
_computing_cell_refinement 'SAINT-Plus (Bruker, 2001)'
_computing_data_collection 'APEX2 (Bruker, 2004)'
_computing_data_reduction 'SAINT-Plus (Bruker, 2001)'
_computing_molecular_graphics 'SHELXTL (Sheldrick, 2008)'
_computing_publication_material 'SHELXTL (Sheldrick, 2008)'
_computing_structure_refinement 'SHELXL97 (Sheldrick, 2008)'
_computing_structure_solution 'SHELXS97 (Sheldrick, 2008)'
_diffrn_ambient_temperature 295(2)
_diffrn_measured_fraction_theta_full 0.995
_diffrn_measured_fraction_theta_max 0.995
_diffrn_measurement_device_type 'Bruker APEXII CCD'
_diffrn_measurement_method 'phi and omega scans'
_diffrn_radiation_monochromator graphite
_diffrn_radiation_source 'fine-focus sealed tube'
_diffrn_radiation_type MoK\a
_diffrn_radiation_wavelength 0.71073
_diffrn_reflns_av_R_equivalents 0.0525
_diffrn_reflns_av_sigmaI/netI 0.0715
_diffrn_reflns_limit_h_max 6
_diffrn_reflns_limit_h_min -5
_diffrn_reflns_limit_k_max 15
_diffrn_reflns_limit_k_min -16
_diffrn_reflns_limit_l_max 17
_diffrn_reflns_limit_l_min -17
_diffrn_reflns_number 7196
_diffrn_reflns_theta_full 25.00
_diffrn_reflns_theta_max 25.00
_diffrn_reflns_theta_min 3.11
_diffrn_standards_number 0
_exptl_absorpt_coefficient_mu 0.135
_exptl_absorpt_correction_T_max 0.989
_exptl_absorpt_correction_T_min 0.984
_exptl_absorpt_correction_type multi-scan
_exptl_absorpt_process_details '(SADABS; Bruker, 2001)'
_exptl_crystal_colour colorless
_exptl_crystal_density_diffrn 1.455
_exptl_crystal_density_method 'not measured'
_exptl_crystal_description block
_exptl_crystal_F_000 426
_exptl_crystal_size_max 0.12
_exptl_crystal_size_mid 0.10
_exptl_crystal_size_min 0.08
_refine_diff_density_max 0.379
_refine_diff_density_min -0.414
_refine_ls_goodness_of_fit_ref 0.999
_refine_ls_hydrogen_treatment mixed
_refine_ls_matrix_type full
_refine_ls_number_parameters 278
_refine_ls_number_reflns 3203
_refine_ls_number_restraints 14
_refine_ls_restrained_S_all 0.997
_refine_ls_R_factor_all 0.1319
_refine_ls_R_factor_gt 0.0652
_refine_ls_shift/su_max 0.000
_refine_ls_shift/su_mean 0.000
_refine_ls_structure_factor_coef Fsqd
_refine_ls_weighting_details 'calc w=1/[\s^2^(Fo^2^)+(0.1300P)^2^+1.1685P] where P=(Fo^2^+2Fc^2^)/3'
_refine_ls_weighting_scheme calc
_refine_ls_wR_factor_gt 0.1651
_refine_ls_wR_factor_ref 0.2493
_reflns_number_gt 1774
_reflns_number_total 3203
_reflns_threshold_expression I>2\s(I)
_cod_data_source_file hb5638.cif
_cod_data_source_block I
_cod_original_cell_volume 918.6(3)
_cod_database_code 2227533
_cod_database_fobs_code 2227533

loop_
_symmetry_equiv_pos_as_xyz
'x, y, z'
'-x, -y, -z'

loop_
_atom_site_type_symbol
_atom_site_label
_atom_site_fract_x
_atom_site_fract_y
_atom_site_fract_z
_atom_site_U_iso_or_equiv
_atom_site_adp_type
_atom_site_calc_flag
_atom_site_refinement_flags
_atom_site_occupancy
_atom_site_disorder_assembly
_atom_site_disorder_group
C C1 0.6643(11) 1.0494(5) 0.1860(4) 0.0542(15) Uani d . 1 . .
H H1A 0.8374 1.0250 0.1780 0.065 Uiso calc R 1 . .
H H1B 0.5932 1.0600 0.1249 0.065 Uiso calc R 1 . .
C C2 0.4804(10) 0.9679(4) 0.1990(4) 0.0434(12) Uani d . 1 . .
H H2A 0.3051 0.9910 0.2043 0.052 Uiso calc R 1 . .
H H2B 0.4622 0.9021 0.1399 0.052 Uiso calc R 1 . .
C C3 0.6286(11) 1.0513(4) 0.3807(4) 0.0485(13) Uani d . 1 . .
H H3A 0.7095 1.0396 0.4401 0.058 Uiso calc R 1 . .
H H3B 0.4582 1.0765 0.3932 0.058 Uiso calc R 1 . .
C C4 0.8076(12) 1.1339(4) 0.3651(5) 0.0563(15) Uani d . 1 . .
H H4A 0.8267 1.2000 0.4239 0.068 Uiso calc R 1 . .
H H4B 0.9833 1.1117 0.3584 0.068 Uiso calc R 1 . .
C C5 0.4638(9) 0.8637(3) 0.3026(3) 0.0347(11) Uani d . 1 . .
C C6 0.2314(9) 0.8028(4) 0.2407(4) 0.0379(11) Uani d . 1 . .
H H6 0.1484 0.8213 0.1891 0.046 Uiso calc R 1 . .
C C7 0.1195(9) 0.7150(3) 0.2534(3) 0.0336(11) Uani d . 1 . .
C C8 0.2283(9) 0.6871(3) 0.3335(3) 0.0333(11) Uani d . 1 . .
C C9 0.4682(9) 0.7473(4) 0.3948(3) 0.0360(11) Uani d . 1 . .
H H9 0.5519 0.7296 0.4469 0.043 Uiso calc R 1 . .
C C10 0.5770(9) 0.8300(4) 0.3787(4) 0.0385(11) Uani d . 1 . .
C C11 0.1060(8) 0.6013(3) 0.3537(3) 0.0324(10) Uani d . 1 . .
C C12 -0.1318(9) 0.5427(4) 0.2836(3) 0.0370(11) Uani d . 1 . .
C C13 -0.2237(10) 0.5729(4) 0.2062(4) 0.0390(12) Uani d . 1 . .
H H13 -0.3732 0.5321 0.1601 0.047 Uiso calc R 1 . .
C C14 -0.2863(10) 0.4475(4) 0.2873(4) 0.0413(12) Uani d . 1 . .
C C15 -0.2428(10) 0.6777(4) 0.1028(4) 0.0435(12) Uani d . 1 . .
H H15A -0.2341 0.7535 0.1229 0.052 Uiso calc R 1 . .
H H15B -0.4297 0.6488 0.0853 0.052 Uiso calc R 1 . .
C C16 -0.1147(13) 0.6332(5) 0.0103(4) 0.0629(16) Uani d . 1 . .
H H16A 0.0675 0.6649 0.0255 0.094 Uiso calc R 1 . .
H H16B -0.2094 0.6480 -0.0444 0.094 Uiso calc R 1 . .
H H16C -0.1201 0.5583 -0.0097 0.094 Uiso calc R 1 . .
F F1 0.8150(5) 0.8827(2) 0.4368(2) 0.0517(8) Uani d . 1 . .
Mg Mg1 0.0000 0.5000 0.5000 0.0334(6) Uani d SD 1 . .
N N1 0.6945(10) 1.1490(3) 0.2742(4) 0.0570(13) Uani d . 1 . .
H H1 0.6518 1.2077 0.2725 0.068 Uiso calc R 1 . .
N N2 0.5853(8) 0.9511(3) 0.2908(3) 0.0410(10) Uani d . 1 . .
N N3 -0.1186(8) 0.6557(3) 0.1905(3) 0.0392(10) Uani d . 1 . .
O O1 0.2033(6) 0.5828(3) 0.4305(2) 0.0373(8) Uani d . 1 . .
O O2 -0.2364(6) 0.4254(3) 0.3645(2) 0.0440(9) Uani d . 1 . .
O O3 -0.4641(8) 0.3955(3) 0.2116(3) 0.0572(11) Uani d . 1 . .
O O1W 0.2550(7) 0.3831(3) 0.4608(3) 0.0438(9) Uani d D 1 . .
O O2W 0.2443(8) 0.2500(3) 0.2582(3) 0.0632(12) Uani d D 1 . .
O O3W 0.5868(10) 0.2135(4) 0.0401(3) 0.0759(13) Uani d D 1 . .
O O4W 0.0637(12) 0.1102(5) 0.0279(6) 0.1083(19) Uani d D 1 . .
H H3W 0.292(7) 0.302(3) 0.247(5) 0.080 Uiso d D 1 . .
H H7W 0.027(14) 0.105(5) -0.0312(14) 0.080 Uiso d D 1 . .
H H1W 0.241(5) 0.3441(18) 0.4005(5) 0.080 Uiso d D 1 . .
H H5W 0.660(10) 0.263(3) 0.092(3) 0.080 Uiso d D 1 . .
H H4W 0.0823(16) 0.237(4) 0.253(5) 0.080 Uiso d D 1 . .
H H6W 0.51(5) 0.166(11) 0.050(5) 0.080 Uiso d D 1 . .
H H2W 0.407(2) 0.3970(11) 0.4929(19) 0.08(2) Uiso d D 1 . .
H H8W -0.008(8) 0.155(3) 0.069(3) 0.080 Uiso d D 1 . .

loop_
_atom_site_aniso_label
_atom_site_aniso_U_11
_atom_site_aniso_U_22
_atom_site_aniso_U_33
_atom_site_aniso_U_12
_atom_site_aniso_U_13
_atom_site_aniso_U_23
C1 0.052(3) 0.070(4) 0.059(4) 0.008(3) 0.013(3) 0.045(3)
C2 0.049(3) 0.044(3) 0.041(3) 0.000(2) 0.006(2) 0.022(2)
C3 0.056(3) 0.042(3) 0.039(3) -0.008(3) 0.000(2) 0.011(2)
C4 0.059(3) 0.047(3) 0.059(4) -0.009(3) -0.006(3) 0.025(3)
C5 0.040(3) 0.034(2) 0.030(3) -0.002(2) 0.004(2) 0.015(2)
C6 0.047(3) 0.036(3) 0.034(3) 0.000(2) 0.004(2) 0.018(2)
C7 0.038(3) 0.030(2) 0.030(3) -0.002(2) 0.000(2) 0.011(2)
C8 0.036(2) 0.034(2) 0.028(2) -0.003(2) 0.0006(19) 0.012(2)
C9 0.035(2) 0.042(3) 0.032(3) -0.001(2) 0.000(2) 0.018(2)
C10 0.041(3) 0.040(3) 0.033(3) 0.000(2) 0.001(2) 0.014(2)
C11 0.031(2) 0.037(2) 0.029(2) -0.002(2) 0.0013(19) 0.015(2)
C12 0.040(3) 0.037(3) 0.033(3) -0.004(2) -0.001(2) 0.016(2)
C13 0.044(3) 0.039(3) 0.033(3) 0.002(2) -0.004(2) 0.017(2)
C14 0.053(3) 0.038(3) 0.030(3) -0.006(2) -0.001(2) 0.015(2)
C15 0.049(3) 0.048(3) 0.037(3) 0.004(2) -0.007(2) 0.024(2)
C16 0.076(4) 0.073(4) 0.045(3) 0.023(3) 0.001(3) 0.030(3)
F1 0.0444(16) 0.0568(18) 0.0516(19) -0.0141(14) -0.0135(13) 0.0289(15)
Mg1 0.0354(12) 0.0384(12) 0.0304(12) -0.0011(10) 0.0002(9) 0.0205(10)
N1 0.068(3) 0.041(3) 0.068(3) 0.006(2) 0.007(3) 0.030(2)
N2 0.053(3) 0.039(2) 0.033(2) -0.0024(19) 0.0064(19) 0.0177(19)
N3 0.045(2) 0.039(2) 0.035(2) -0.0019(19) -0.0020(18) 0.0209(19)
O1 0.0381(17) 0.0481(19) 0.0322(18) 0.0006(15) 0.0023(14) 0.0247(15)
O2 0.0458(19) 0.049(2) 0.038(2) -0.0101(16) -0.0070(15) 0.0251(16)
O3 0.072(3) 0.051(2) 0.042(2) -0.020(2) -0.0172(19) 0.0236(18)
O1W 0.042(2) 0.048(2) 0.044(2) 0.0087(17) 0.0063(16) 0.0205(17)
O2W 0.056(2) 0.059(3) 0.075(3) -0.011(2) 0.010(2) 0.030(2)
O3W 0.089(3) 0.071(3) 0.057(3) 0.015(3) 0.009(2) 0.013(2)
O4W 0.093(4) 0.090(4) 0.151(6) 0.023(3) 0.041(4) 0.049(4)

loop_
_atom_type_symbol
_atom_type_description
_atom_type_scat_dispersion_real
_atom_type_scat_dispersion_imag
_atom_type_scat_source
C C 0.0033 0.0016 'International Tables Vol C Tables 4.2.6.8 and 6.1.1.4'
H H 0.0000 0.0000 'International Tables Vol C Tables 4.2.6.8 and 6.1.1.4'
N N 0.0061 0.0033 'International Tables Vol C Tables 4.2.6.8 and 6.1.1.4'
O O 0.0106 0.0060 'International Tables Vol C Tables 4.2.6.8 and 6.1.1.4'
F F 0.0171 0.0103 'International Tables Vol C Tables 4.2.6.8 and 6.1.1.4'
Mg Mg 0.0486 0.0363 'International Tables Vol C Tables 4.2.6.8 and 6.1.1.4'

loop_
_geom_angle_atom_site_label_1
_geom_angle_atom_site_label_2
_geom_angle_atom_site_label_3
_geom_angle_site_symmetry_1
_geom_angle_site_symmetry_3
_geom_angle
_geom_angle_publ_flag
N1 C1 C2 . . 110.5(4) ?
N1 C1 H1A . . 109.5 ?
C2 C1 H1A . . 109.5 ?
N1 C1 H1B . . 109.5 ?
C2 C1 H1B . . 109.5 ?
H1A C1 H1B . . 108.1 ?
N2 C2 C1 . . 110.1(4) ?
N2 C2 H2A . . 109.6 ?
C1 C2 H2A . . 109.6 ?
N2 C2 H2B . . 109.6 ?
C1 C2 H2B . . 109.6 ?
H2A C2 H2B . . 108.1 ?
N2 C3 C4 . . 111.2(4) ?
N2 C3 H3A . . 109.4 ?
C4 C3 H3A . . 109.4 ?
N2 C3 H3B . . 109.4 ?
C4 C3 H3B . . 109.4 ?
H3A C3 H3B . . 108.0 ?
N1 C4 C3 . . 110.0(4) ?
N1 C4 H4A . . 109.7 ?
C3 C4 H4A . . 109.7 ?
N1 C4 H4B . . 109.7 ?
C3 C4 H4B . . 109.7 ?
H4A C4 H4B . . 108.2 ?
C6 C5 N2 . . 123.6(4) ?
C6 C5 C10 . . 115.4(4) ?
N2 C5 C10 . . 121.0(4) ?
C5 C6 C7 . . 122.0(4) ?
C5 C6 H6 . . 119.0 ?
C7 C6 H6 . . 119.0 ?
C6 C7 C8 . . 121.3(4) ?
C6 C7 N3 . . 120.7(4) ?
C8 C7 N3 . . 117.9(4) ?
C7 C8 C9 . . 116.7(4) ?
C7 C8 C11 . . 122.8(4) ?
C9 C8 C11 . . 120.5(4) ?
C10 C9 C8 . . 120.6(4) ?
C10 C9 H9 . . 119.7 ?
C8 C9 H9 . . 119.7 ?
C9 C10 F1 . . 118.5(4) ?
C9 C10 C5 . . 123.9(4) ?
F1 C10 C5 . . 117.6(4) ?
O1 C11 C12 . . 123.8(4) ?
O1 C11 C8 . . 120.5(4) ?
C12 C11 C8 . . 115.6(4) ?
C13 C12 C11 . . 118.4(4) ?
C13 C12 C14 . . 116.7(4) ?
C11 C12 C14 . . 124.9(4) ?
N3 C13 C12 . . 126.0(4) ?
N3 C13 H13 . . 117.0 ?
C12 C13 H13 . . 117.0 ?
O2 C14 O3 . . 123.8(4) ?
O2 C14 C12 . . 119.4(4) ?
O3 C14 C12 . . 116.7(4) ?
N3 C15 C16 . . 113.9(4) ?
N3 C15 H15A . . 108.8 ?
C16 C15 H15A . . 108.8 ?
N3 C15 H15B . . 108.8 ?
C16 C15 H15B . . 108.8 ?
H15A C15 H15B . . 107.7 ?
C15 C16 H16A . . 109.5 ?
C15 C16 H16B . . 109.5 ?
H16A C16 H16B . . 109.5 ?
C15 C16 H16C . . 109.5 ?
H16A C16 H16C . . 109.5 ?
H16B C16 H16C . . 109.5 ?
O2 Mg1 O2 2_566 . 180.0 ?
O2 Mg1 O1 2_566 2_566 86.80(12) ?
O2 Mg1 O1 . 2_566 93.20(13) ?
O2 Mg1 O1 2_566 . 93.20(13) ?
O2 Mg1 O1 . . 86.80(12) ?
O1 Mg1 O1 2_566 . 180.0 ?
O2 Mg1 O1W 2_566 2_566 90.04(15) ?
O2 Mg1 O1W . 2_566 89.96(15) ?
O1 Mg1 O1W 2_566 2_566 90.47(13) ?
O1 Mg1 O1W . 2_566 89.53(13) ?
O2 Mg1 O1W 2_566 . 89.96(15) ?
O2 Mg1 O1W . . 90.04(14) ?
O1 Mg1 O1W 2_566 . 89.53(13) ?
O1 Mg1 O1W . . 90.47(13) ?
O1W Mg1 O1W 2_566 . 180.0 ?
C4 N1 C1 . . 109.6(4) ?
C4 N1 H1 . . 125.2 ?
C1 N1 H1 . . 125.2 ?
C5 N2 C2 . . 116.5(4) ?
C5 N2 C3 . . 116.4(4) ?
C2 N2 C3 . . 110.4(4) ?
C13 N3 C7 . . 119.1(4) ?
C13 N3 C15 . . 119.2(4) ?
C7 N3 C15 . . 121.4(4) ?
C11 O1 Mg1 . . 125.9(3) ?
C14 O2 Mg1 . . 132.8(3) ?
H1W O1W H2W . . 115(2) ?
H3W O2W H4W . . 115(5) ?
H5W O3W H6W . . 115(7) ?
H8W O4W H7W . . 115(6) ?

loop_
_geom_bond_atom_site_label_1
_geom_bond_atom_site_label_2
_geom_bond_site_symmetry_2
_geom_bond_distance
_geom_bond_publ_flag
C1 N1 . 1.458(8) ?
C1 C2 . 1.498(6) ?
C1 H1A . 0.9700 ?
C1 H1B . 0.9700 ?
C2 N2 . 1.461(6) ?
C2 H2A . 0.9700 ?
C2 H2B . 0.9700 ?
C3 N2 . 1.472(6) ?
C3 C4 . 1.512(7) ?
C3 H3A . 0.9700 ?
C3 H3B . 0.9700 ?
C4 N1 . 1.449(7) ?
C4 H4A . 0.9700 ?
C4 H4B . 0.9700 ?
C5 C6 . 1.389(6) ?
C5 N2 . 1.394(5) ?
C5 C10 . 1.412(6) ?
C6 C7 . 1.388(6) ?
C6 H6 . 0.9300 ?
C7 C8 . 1.403(6) ?
C7 N3 . 1.408(6) ?
C8 C9 . 1.411(6) ?
C8 C11 . 1.443(6) ?
C9 C10 . 1.345(6) ?
C9 H9 . 0.9300 ?
C10 F1 . 1.362(5) ?
C11 O1 . 1.268(5) ?
C11 C12 . 1.439(6) ?
C12 C13 . 1.366(6) ?
C12 C14 . 1.508(6) ?
C13 N3 . 1.335(6) ?
C13 H13 . 0.9300 ?
C14 O2 . 1.254(5) ?
C14 O3 . 1.259(6) ?
C15 N3 . 1.476(6) ?
C15 C16 . 1.495(8) ?
C15 H15A . 0.9700 ?
C15 H15B . 0.9700 ?
C16 H16A . 0.9600 ?
C16 H16B . 0.9600 ?
C16 H16C . 0.9600 ?
Mg1 O2 2_566 2.001(3) ?
Mg1 O2 . 2.001(3) y
Mg1 O1 2_566 2.085(3) ?
Mg1 O1 . 2.085(3) y
Mg1 O1W 2_566 2.094(3) ?
Mg1 O1W . 2.094(3) y
N1 H1 . 0.8600 ?
O1W H1W . 0.820(10) ?
O1W H2W . 0.818(17) ?
O2W H3W . 0.82(5) ?
O2W H4W . 0.821(16) ?
O3W H5W . 0.82(4) ?
O3W H6W . 0.81(15) ?
O4W H8W . 0.82(4) ?
O4W H7W . 0.82(3) ?

loop_
_geom_hbond_atom_site_label_D
_geom_hbond_atom_site_label_H
_geom_hbond_atom_site_label_A
_geom_hbond_site_symmetry_A
_geom_hbond_distance_DH
_geom_hbond_distance_HA
_geom_hbond_distance_DA
_geom_hbond_angle_DHA
N1 H1 O2W 1_565 0.86 2.20 2.787(7) 126
O1W H1W O2W . 0.820(10) 1.969(11) 2.786(6) 175(3)
O1W H2W O1 2_666 0.818(17) 2.085(16) 2.901(5) 175(2)
O2W H3W O3 1_655 0.82(5) 1.98(5) 2.749(6) 156(4)
O2W H4W N1 1_445 0.821(16) 2.36(4) 3.121(7) 154(5)
O3W H5W O3 1_655 0.82(4) 2.18(4) 2.835(6) 137(5)
O3W H6W O4W . 0.81(15) 2.3(2) 2.890(8) 131(19)
O4W H8W O3W 1_455 0.82(4) 2.31(4) 2.888(8) 128(4)
